data_4314433
loop_
_publ_author_name
'Patrina Paraskevopoulou'
'Lin Ai'
'Qiuwen Wang'
'Devender Pinnapareddy'
'Rama Acharyya'
'Rupam Dinda'
'Purak Das'
'Remle \,Celenligil-\,Cetin'
'Georgios Floros'
'Yiannis Sanakis'
'Amitava Choudhury'
'Nigam P. Rath'
'Pericles Stavropoulos'

_publ_section_title
;
 Synthesis and Characterization of a Series of Structurally and
 Electronically Diverse Fe(II) Complexes Featuring a Family of
 Triphenylamido-Amine Ligands
;
_journal_name_full 'Inorganic Chemistry'
_journal_page_first 108
_journal_page_last 122
_journal_paper_doi 10.1021/ic9015838
_journal_volume 49
_journal_year 2010
_chemical_formula_sum 'C63 H50 Cl N4 O3 P'
_chemical_formula_weight 977.49
_chemical_name_systematic
; 
 ? 
;
_space_group_IT_number 14
_symmetry_cell_setting monoclinic
_symmetry_space_group_name_Hall '-P 2yn'
_symmetry_space_group_name_H-M 'P 1 21/n 1'
_atom_sites_solution_hydrogens geom
_atom_sites_solution_primary direct
_atom_sites_solution_secondary difmap
_audit_creation_method SHELXL-97
_cell_angle_alpha 90.00
_cell_angle_beta 96.255(8)
_cell_angle_gamma 90.00
_cell_formula_units_Z 4
_cell_length_a 12.4609(16)
_cell_length_b 30.241(4)
_cell_length_c 13.0681(16)
_cell_measurement_reflns_used 1851
_cell_measurement_temperature 100(2)
_cell_measurement_theta_max 14.58
_cell_measurement_theta_min 2.25
_cell_volume 4895.1(11)
_computing_cell_refinement 'Bruker-Apex II'
_computing_data_collection 'Bruker-Apex II'
_computing_data_reduction Bruker-SAINT
_computing_molecular_graphics 'Bruker-SHELXTL (Sheldrick, 2006)'
_computing_publication_material 'Bruker-SHELXTL (Sheldrick, 2006)'
_computing_structure_refinement 'Bruker-SHELXTL (Sheldrick, 2006)'
_computing_structure_solution 'Bruker-SHELXTL (Sheldrick, 2006)'
_diffrn_ambient_temperature 100(2)
_diffrn_measured_fraction_theta_full 1.000
_diffrn_measured_fraction_theta_max 1.000
_diffrn_measurement_device_type 'CCD area detector'
_diffrn_measurement_method 'phi and omega scans'
_diffrn_radiation_monochromator graphite
_diffrn_radiation_source 'fine-focus sealed tube'
_diffrn_radiation_type MoK\a
_diffrn_radiation_wavelength 0.71073
_diffrn_reflns_av_R_equivalents 0.3443
_diffrn_reflns_av_sigmaI/netI 0.2418
_diffrn_reflns_limit_h_max 14
_diffrn_reflns_limit_h_min -14
_diffrn_reflns_limit_k_max 35
_diffrn_reflns_limit_k_min -35
_diffrn_reflns_limit_l_max 15
_diffrn_reflns_limit_l_min -15
_diffrn_reflns_number 100567
_diffrn_reflns_theta_full 25.00
_diffrn_reflns_theta_max 25.00
_diffrn_reflns_theta_min 1.71
_exptl_absorpt_coefficient_mu 0.165
_exptl_absorpt_correction_T_max 0.9918
_exptl_absorpt_correction_T_min 0.9773
_exptl_absorpt_correction_type multi-scan
_exptl_absorpt_process_details 'sadabs v2007/2'
_exptl_crystal_colour colourless
_exptl_crystal_density_diffrn 1.326
_exptl_crystal_density_meas ?
_exptl_crystal_density_method 'not measured'
_exptl_crystal_description plate
_exptl_crystal_F_000 2048
_exptl_crystal_size_max 0.14
_exptl_crystal_size_mid 0.08
_exptl_crystal_size_min 0.05
_refine_diff_density_max 0.382
_refine_diff_density_min -0.374
_refine_diff_density_rms 0.075
_refine_ls_extinction_method none
_refine_ls_goodness_of_fit_ref 0.989
_refine_ls_hydrogen_treatment mixed
_refine_ls_matrix_type full
_refine_ls_number_parameters 661
_refine_ls_number_reflns 8628
_refine_ls_number_restraints 3
_refine_ls_restrained_S_all 0.989
_refine_ls_R_factor_all 0.2438
_refine_ls_R_factor_gt 0.0796
_refine_ls_shift/su_max 0.000
_refine_ls_shift/su_mean 0.000
_refine_ls_structure_factor_coef Fsqd
_refine_ls_weighting_details 'calc w=1/[\s^2^(Fo^2^)+(0.0780P)^2^+0.0000P] where P=(Fo^2^+2Fc^2^)/3'
_refine_ls_weighting_scheme calc
_refine_ls_wR_factor_gt 0.1457
_refine_ls_wR_factor_ref 0.2114
_reflns_number_gt 3339
_reflns_number_total 8628
_reflns_threshold_expression >2sigma(I)
_cod_data_source_file ic9015838_si_002_13.cif
_cod_data_source_block L6H3
_cod_depositor_comments
;
The following automatic conversions were performed:

'_symmetry_cell_setting' value 'Monoclinic' changed to 'monoclinic'
according to the built-in table from CIF Core dictionary named
'cif_core.dic' version 2.4.1 from 2010-06-29.

Automatic conversion script
Id: cif_fix_values 1646 2011-03-28 12:23:43Z adriana 

The following automatic conversions were performed:

'_exptl_crystal_density_meas' value 'no' was changed to '?' - the
value is perceived as not measured.

Automatic conversion script
Id: cif_fix_values 3008 2015-01-20 13:52:24Z robertas 
;
_cod_database_code 4314433

loop_
_symmetry_equiv_pos_as_xyz
'x, y, z'
'-x+1/2, y+1/2, -z+1/2'
'-x, -y, -z'
'x-1/2, -y-1/2, z-1/2'

loop_
_atom_site_label
_atom_site_type_symbol
_atom_site_fract_x
_atom_site_fract_y
_atom_site_fract_z
_atom_site_U_iso_or_equiv
_atom_site_adp_type
_atom_site_occupancy
_atom_site_symmetry_multiplicity
_atom_site_calc_flag
_atom_site_refinement_flags
_atom_site_disorder_assembly
_atom_site_disorder_group
Cl1 Cl 0.67275(12) 0.20147(6) 0.60652(12) 0.0401(5) Uani 1 1 d . . .
P1 P 0.62039(12) -0.10764(5) 0.71577(12) 0.0254(4) Uani 1 1 d . . .
N1 N 0.9554(4) 0.09647(16) 0.7951(4) 0.0318(13) Uani 1 1 d . . .
N2 N 1.1748(4) 0.11111(19) 0.8747(4) 0.0339(14) Uani 1 1 d D . .
N3 N 0.9064(4) 0.18782(17) 0.7379(4) 0.0297(13) Uani 1 1 d D . .
N4 N 0.7509(4) 0.1041(2) 0.6633(4) 0.0362(14) Uani 1 1 d D . .
O1 O 1.3435(4) 0.08856(15) 0.8458(3) 0.0521(13) Uani 1 1 d . . .
O2 O 1.0356(3) 0.18494(14) 0.8730(3) 0.0389(11) Uani 1 1 d . . .
O3 O 0.7945(3) 0.03143(16) 0.6640(3) 0.0441(12) Uani 1 1 d . . .
C1 C 1.0214(5) 0.0617(2) 0.8416(5) 0.0355(17) Uani 1 1 d . . .
C2 C 0.9765(6) 0.0197(2) 0.8480(5) 0.0385(17) Uani 1 1 d . . .
H2A H 0.9034 0.0148 0.8214 0.046 Uiso 1 1 calc R . .
C3 C 1.0369(6) -0.0144(2) 0.8923(5) 0.0473(19) Uani 1 1 d . . .
H3A H 1.0058 -0.0430 0.8964 0.057 Uiso 1 1 calc R . .
C4 C 1.1431(6) -0.0073(2) 0.9310(5) 0.0452(19) Uani 1 1 d . . .
H4A H 1.1850 -0.0310 0.9615 0.054 Uiso 1 1 calc R . .
C5 C 1.1887(5) 0.0343(2) 0.9255(5) 0.0391(18) Uani 1 1 d . . .
H5A H 1.2613 0.0390 0.9538 0.047 Uiso 1 1 calc R . .
C6 C 1.1287(5) 0.0693(2) 0.8784(5) 0.0375(17) Uani 1 1 d . . .
C7 C 1.2805(6) 0.1185(2) 0.8619(5) 0.0397(18) Uani 1 1 d . . .
C8 C 1.3200(5) 0.1651(2) 0.8671(5) 0.0355(17) Uani 1 1 d . . .
C9 C 1.4019(5) 0.1760(2) 0.8089(5) 0.0428(18) Uani 1 1 d . . .
H9A H 1.4286 0.1543 0.7657 0.051 Uiso 1 1 calc R . .
C10 C 1.4452(5) 0.2174(3) 0.8123(5) 0.048(2) Uani 1 1 d . . .
H10A H 1.5027 0.2244 0.7731 0.058 Uiso 1 1 calc R . .
C11 C 1.4042(5) 0.2488(3) 0.8734(5) 0.049(2) Uani 1 1 d . . .
H11A H 1.4313 0.2782 0.8739 0.059 Uiso 1 1 calc R . .
C12 C 1.3243(5) 0.2382(3) 0.9337(5) 0.046(2) Uani 1 1 d . . .
H12A H 1.2997 0.2598 0.9784 0.055 Uiso 1 1 calc R . .
C13 C 1.2795(5) 0.1965(2) 0.9302(5) 0.0401(18) Uani 1 1 d . . .
H13A H 1.2224 0.1894 0.9700 0.048 Uiso 1 1 calc R . .
C14 C 0.9827(4) 0.1148(2) 0.7022(4) 0.0295(16) Uani 1 1 d . . .
C15 C 1.0333(5) 0.0879(2) 0.6346(5) 0.0359(17) Uani 1 1 d . . .
H15A H 1.0512 0.0582 0.6535 0.043 Uiso 1 1 calc R . .
C16 C 1.0574(5) 0.1038(2) 0.5411(5) 0.0371(17) Uani 1 1 d . . .
H16A H 1.0904 0.0850 0.4955 0.045 Uiso 1 1 calc R . .
C17 C 1.0337(5) 0.1471(2) 0.5133(5) 0.0398(18) Uani 1 1 d . . .
H17A H 1.0497 0.1580 0.4485 0.048 Uiso 1 1 calc R . .
C18 C 0.9866(5) 0.1742(2) 0.5803(4) 0.0340(17) Uani 1 1 d . . .
H18A H 0.9716 0.2042 0.5618 0.041 Uiso 1 1 calc R . .
C19 C 0.9608(4) 0.1586(2) 0.6739(5) 0.0303(16) Uani 1 1 d . . .
C20 C 0.9457(5) 0.1980(2) 0.8343(5) 0.0357(17) Uani 1 1 d . . .
C21 C 0.8788(5) 0.22609(19) 0.8961(5) 0.0284(15) Uani 1 1 d . . .
C22 C 0.9299(5) 0.2468(2) 0.9824(5) 0.0401(18) Uani 1 1 d . . .
H22A H 1.0053 0.2429 0.9997 0.048 Uiso 1 1 calc R . .
C23 C 0.8733(6) 0.2728(2) 1.0435(5) 0.0414(18) Uani 1 1 d . . .
H23A H 0.9098 0.2876 1.1014 0.050 Uiso 1 1 calc R . .
C24 C 0.7647(5) 0.2775(2) 1.0208(5) 0.0338(17) Uani 1 1 d . . .
H24A H 0.7250 0.2947 1.0647 0.041 Uiso 1 1 calc R . .
C25 C 0.7120(5) 0.2577(2) 0.9351(5) 0.0360(17) Uani 1 1 d . . .
H25A H 0.6364 0.2617 0.9187 0.043 Uiso 1 1 calc R . .
C26 C 0.7694(5) 0.2320(2) 0.8728(5) 0.0341(17) Uani 1 1 d . . .
H26A H 0.7331 0.2183 0.8134 0.041 Uiso 1 1 calc R . .
C27 C 0.8551(5) 0.10517(19) 0.8347(5) 0.0315(16) Uani 1 1 d . . .
C28 C 0.8558(5) 0.11115(19) 0.9400(5) 0.0353(17) Uani 1 1 d . . .
H28A H 0.9218 0.1085 0.9834 0.042 Uiso 1 1 calc R . .
C29 C 0.7612(6) 0.1210(2) 0.9830(5) 0.0391(18) Uani 1 1 d . . .
H29A H 0.7623 0.1241 1.0555 0.047 Uiso 1 1 calc R . .
C30 C 0.6670(6) 0.1263(2) 0.9204(5) 0.0414(18) Uani 1 1 d . . .
H30A H 0.6027 0.1341 0.9489 0.050 Uiso 1 1 calc R . .
C31 C 0.6653(5) 0.1202(2) 0.8157(5) 0.0394(18) Uani 1 1 d . . .
H31A H 0.5996 0.1242 0.7725 0.047 Uiso 1 1 calc R . .
C32 C 0.7579(5) 0.1083(2) 0.7723(5) 0.0323(16) Uani 1 1 d . . .
C33 C 0.7740(5) 0.0661(3) 0.6149(5) 0.0374(18) Uani 1 1 d . . .
C34 C 0.7705(5) 0.0676(2) 0.5006(5) 0.0368(17) Uani 1 1 d . . .
C35 C 0.7659(5) 0.1071(2) 0.4458(5) 0.0431(18) Uani 1 1 d . . .
H35A H 0.7607 0.1345 0.4805 0.052 Uiso 1 1 calc R . .
C36 C 0.7691(5) 0.1062(3) 0.3395(5) 0.0463(19) Uani 1 1 d . . .
H36A H 0.7644 0.1330 0.3013 0.056 Uiso 1 1 calc R . .
C37 C 0.7788(5) 0.0669(3) 0.2905(5) 0.052(2) Uani 1 1 d . . .
H37A H 0.7817 0.0665 0.2182 0.062 Uiso 1 1 calc R . .
C38 C 0.7847(6) 0.0270(3) 0.3452(6) 0.059(2) Uani 1 1 d . . .
H38A H 0.7919 -0.0002 0.3104 0.071 Uiso 1 1 calc R . .
C39 C 0.7800(5) 0.0278(2) 0.4505(5) 0.049(2) Uani 1 1 d . . .
H39A H 0.7833 0.0009 0.4884 0.059 Uiso 1 1 calc R . .
C40 C 0.5290(4) -0.15071(19) 0.7406(4) 0.0250(15) Uani 1 1 d . . .
C41 C 0.5151(5) -0.1616(2) 0.8416(4) 0.0339(17) Uani 1 1 d . . .
H41A H 0.5534 -0.1459 0.8971 0.041 Uiso 1 1 calc R . .
C42 C 0.4452(5) -0.1953(2) 0.8609(5) 0.0400(18) Uani 1 1 d . . .
H42A H 0.4348 -0.2027 0.9298 0.048 Uiso 1 1 calc R . .
C43 C 0.3903(5) -0.2182(2) 0.7799(5) 0.0413(18) Uani 1 1 d . . .
H43A H 0.3431 -0.2416 0.7935 0.050 Uiso 1 1 calc R . .
C44 C 0.4036(5) -0.2074(2) 0.6803(5) 0.0399(18) Uani 1 1 d . . .
H44A H 0.3652 -0.2232 0.6251 0.048 Uiso 1 1 calc R . .
C45 C 0.4727(5) -0.17357(19) 0.6600(4) 0.0280(15) Uani 1 1 d . . .
H45A H 0.4815 -0.1660 0.5908 0.034 Uiso 1 1 calc R . .
C46 C 0.6042(4) -0.09350(19) 0.5827(4) 0.0241(15) Uani 1 1 d . . .
C47 C 0.5201(5) -0.0653(2) 0.5447(5) 0.0310(16) Uani 1 1 d . . .
H47A H 0.4726 -0.0535 0.5898 0.037 Uiso 1 1 calc R . .
C48 C 0.5064(5) -0.0547(2) 0.4416(5) 0.0379(17) Uani 1 1 d . . .
H48A H 0.4487 -0.0360 0.4155 0.046 Uiso 1 1 calc R . .
C49 C 0.5757(5) -0.0711(2) 0.3769(5) 0.0374(17) Uani 1 1 d . . .
H49A H 0.5663 -0.0631 0.3061 0.045 Uiso 1 1 calc R . .
C50 C 0.6581(5) -0.0985(2) 0.4119(5) 0.0353(17) Uani 1 1 d . . .
H50A H 0.7058 -0.1097 0.3661 0.042 Uiso 1 1 calc R . .
C51 C 0.6717(5) -0.11005(19) 0.5155(4) 0.0278(15) Uani 1 1 d . . .
H51A H 0.7284 -0.1296 0.5401 0.033 Uiso 1 1 calc R . .
C52 C 0.7563(5) -0.1258(2) 0.7486(4) 0.0288(16) Uani 1 1 d . . .
C53 C 0.7769(5) -0.1672(2) 0.7919(5) 0.0398(18) Uani 1 1 d . . .
H53A H 0.7187 -0.1859 0.8052 0.048 Uiso 1 1 calc R . .
C54 C 0.8821(6) -0.1811(3) 0.8157(5) 0.048(2) Uani 1 1 d . . .
H54A H 0.8957 -0.2096 0.8446 0.058 Uiso 1 1 calc R . .
C55 C 0.9666(6) -0.1547(3) 0.7986(5) 0.054(2) Uani 1 1 d . . .
H55A H 1.0385 -0.1641 0.8184 0.064 Uiso 1 1 calc R . .
C56 C 0.9474(6) -0.1139(3) 0.7522(5) 0.051(2) Uani 1 1 d . . .
H56A H 1.0065 -0.0960 0.7377 0.061 Uiso 1 1 calc R . .
C57 C 0.8425(5) -0.0990(2) 0.7265(4) 0.0381(18) Uani 1 1 d . . .
H57A H 0.8294 -0.0710 0.6946 0.046 Uiso 1 1 calc R . .
C58 C 0.5888(5) -0.0598(2) 0.7877(4) 0.0258(15) Uani 1 1 d . . .
C59 C 0.6653(5) -0.0283(2) 0.8164(5) 0.0451(19) Uani 1 1 d . . .
H59A H 0.7385 -0.0331 0.8054 0.054 Uiso 1 1 calc R . .
C60 C 0.6356(5) 0.0102(2) 0.8610(5) 0.0482(19) Uani 1 1 d . . .
H60A H 0.6887 0.0321 0.8801 0.058 Uiso 1 1 calc R . .
C61 C 0.5312(5) 0.0178(2) 0.8786(4) 0.0347(17) Uani 1 1 d . . .
H61A H 0.5114 0.0446 0.9092 0.042 Uiso 1 1 calc R . .
C62 C 0.4574(6) -0.0135(2) 0.8517(5) 0.049(2) Uani 1 1 d . . .
H62A H 0.3845 -0.0085 0.8635 0.058 Uiso 1 1 calc R . .
C63 C 0.4849(5) -0.0529(2) 0.8070(5) 0.049(2) Uani 1 1 d . . .
H63A H 0.4316 -0.0749 0.7899 0.059 Uiso 1 1 calc R . .
H2 H 1.134(5) 0.1397(18) 0.876(5) 0.09(3) Uiso 1 1 d D . .
H3 H 0.834(4) 0.198(2) 0.707(5) 0.07(2) Uiso 1 1 d D . .
H4 H 0.714(6) 0.1315(19) 0.633(5) 0.10(3) Uiso 1 1 d D . .

loop_
_atom_site_aniso_label
_atom_site_aniso_U_11
_atom_site_aniso_U_22
_atom_site_aniso_U_33
_atom_site_aniso_U_23
_atom_site_aniso_U_13
_atom_site_aniso_U_12
Cl1 0.0311(10) 0.0525(12) 0.0357(10) -0.0056(8) -0.0014(8) 0.0053(9)
P1 0.0213(9) 0.0303(10) 0.0245(9) -0.0018(8) 0.0026(7) -0.0005(8)
N1 0.027(3) 0.032(3) 0.036(3) -0.003(3) 0.005(3) 0.009(3)
N2 0.032(4) 0.030(4) 0.042(3) 0.005(3) 0.009(3) 0.002(3)
N3 0.017(3) 0.044(4) 0.028(3) -0.007(3) -0.001(3) 0.002(3)
N4 0.030(3) 0.045(4) 0.036(4) -0.016(3) 0.009(3) -0.001(3)
O1 0.052(3) 0.048(3) 0.060(3) 0.006(3) 0.022(3) 0.018(3)
O2 0.031(3) 0.036(3) 0.048(3) -0.009(2) 0.000(2) 0.008(2)
O3 0.041(3) 0.049(3) 0.044(3) -0.007(3) 0.012(2) -0.005(3)
C1 0.034(5) 0.036(5) 0.037(4) -0.008(3) 0.011(3) 0.003(4)
C2 0.043(5) 0.035(5) 0.037(4) -0.009(4) 0.005(3) -0.001(4)
C3 0.066(6) 0.030(5) 0.049(5) -0.007(4) 0.022(4) -0.002(4)
C4 0.053(5) 0.036(5) 0.050(5) 0.002(4) 0.019(4) 0.009(4)
C5 0.030(4) 0.047(5) 0.042(4) -0.009(4) 0.010(3) 0.007(4)
C6 0.035(5) 0.035(5) 0.045(4) 0.002(4) 0.014(3) 0.010(4)
C7 0.041(5) 0.049(5) 0.031(4) 0.006(3) 0.010(3) 0.014(4)
C8 0.031(4) 0.041(5) 0.036(4) 0.001(3) 0.011(3) 0.006(4)
C9 0.030(4) 0.054(5) 0.046(5) -0.003(4) 0.013(3) 0.002(4)
C10 0.036(4) 0.062(6) 0.044(5) -0.011(4) -0.004(4) -0.015(4)
C11 0.035(4) 0.063(6) 0.050(5) -0.006(4) 0.004(4) -0.014(4)
C12 0.028(4) 0.060(6) 0.049(5) -0.014(4) 0.000(4) 0.013(4)
C13 0.034(4) 0.041(5) 0.045(4) -0.007(4) 0.001(3) 0.005(4)
C14 0.021(4) 0.039(5) 0.028(4) 0.004(3) 0.002(3) -0.003(3)
C15 0.033(4) 0.033(4) 0.044(4) 0.001(3) 0.014(3) 0.005(3)
C16 0.025(4) 0.047(5) 0.041(4) -0.005(4) 0.010(3) 0.011(4)
C17 0.023(4) 0.056(5) 0.041(4) 0.001(4) 0.006(3) 0.006(4)
C18 0.027(4) 0.041(4) 0.035(4) 0.003(3) 0.008(3) -0.006(3)
C19 0.019(4) 0.042(5) 0.029(4) -0.003(3) -0.001(3) -0.002(3)
C20 0.029(4) 0.029(4) 0.048(5) -0.003(4) 0.003(4) -0.004(4)
C21 0.031(4) 0.018(4) 0.037(4) -0.005(3) 0.007(3) -0.005(3)
C22 0.033(4) 0.053(5) 0.033(4) -0.002(4) -0.004(3) 0.011(4)
C23 0.051(5) 0.047(5) 0.025(4) -0.007(3) 0.000(4) 0.000(4)
C24 0.036(4) 0.035(4) 0.032(4) 0.002(3) 0.016(3) 0.004(3)
C25 0.027(4) 0.039(4) 0.042(4) -0.010(4) 0.008(3) -0.003(3)
C26 0.031(4) 0.035(4) 0.037(4) -0.011(3) 0.007(3) -0.003(3)
C27 0.029(4) 0.025(4) 0.043(4) -0.007(3) 0.018(3) -0.003(3)
C28 0.039(4) 0.027(4) 0.040(4) 0.004(3) 0.007(3) 0.006(3)
C29 0.051(5) 0.036(4) 0.032(4) -0.001(3) 0.013(4) 0.007(4)
C30 0.045(5) 0.030(4) 0.053(5) -0.004(4) 0.022(4) 0.008(4)
C31 0.037(4) 0.032(4) 0.051(5) -0.013(3) 0.014(4) 0.002(3)
C32 0.028(4) 0.036(4) 0.034(4) -0.007(3) 0.011(3) -0.002(3)
C33 0.020(4) 0.057(6) 0.036(4) -0.005(4) 0.005(3) -0.004(4)
C34 0.020(4) 0.049(5) 0.042(4) -0.016(4) 0.008(3) 0.007(3)
C35 0.029(4) 0.054(5) 0.049(5) -0.012(4) 0.013(3) -0.012(4)
C36 0.029(4) 0.063(6) 0.047(5) -0.015(4) 0.002(3) -0.002(4)
C37 0.032(5) 0.083(7) 0.041(5) -0.017(5) 0.008(4) 0.007(4)
C38 0.058(5) 0.068(7) 0.051(5) -0.032(5) -0.002(4) 0.016(5)
C39 0.044(5) 0.053(5) 0.048(5) -0.010(4) 0.001(4) 0.020(4)
C40 0.025(4) 0.023(4) 0.028(4) 0.001(3) 0.006(3) 0.004(3)
C41 0.039(4) 0.038(4) 0.024(4) 0.000(3) 0.003(3) -0.004(4)
C42 0.051(5) 0.041(5) 0.032(4) 0.013(4) 0.019(4) 0.001(4)
C43 0.039(4) 0.036(4) 0.050(5) 0.002(4) 0.011(4) -0.002(4)
C44 0.043(4) 0.027(4) 0.051(5) -0.001(3) 0.009(4) -0.010(4)
C45 0.035(4) 0.028(4) 0.022(3) 0.002(3) 0.006(3) -0.001(3)
C46 0.018(3) 0.022(4) 0.032(4) -0.007(3) 0.002(3) -0.004(3)
C47 0.034(4) 0.029(4) 0.033(4) -0.007(3) 0.013(3) 0.000(3)
C48 0.037(4) 0.037(4) 0.040(4) 0.004(4) 0.000(3) 0.003(3)
C49 0.047(5) 0.040(5) 0.024(4) 0.008(3) 0.000(3) -0.009(4)
C50 0.029(4) 0.044(5) 0.034(4) -0.004(3) 0.006(3) 0.000(4)
C51 0.024(4) 0.027(4) 0.032(4) 0.001(3) 0.004(3) 0.001(3)
C52 0.023(4) 0.042(5) 0.022(4) -0.005(3) 0.005(3) 0.006(3)
C53 0.029(4) 0.052(5) 0.040(4) 0.002(4) 0.010(3) 0.009(4)
C54 0.046(5) 0.059(5) 0.039(4) 0.005(4) 0.003(4) 0.019(5)
C55 0.038(5) 0.065(6) 0.054(5) -0.018(5) -0.012(4) 0.025(5)
C56 0.034(5) 0.077(6) 0.042(5) -0.024(4) 0.007(4) 0.003(4)
C57 0.033(4) 0.049(5) 0.033(4) -0.006(3) 0.009(3) 0.000(4)
C58 0.019(4) 0.036(4) 0.022(3) -0.003(3) 0.002(3) -0.001(3)
C59 0.034(4) 0.031(5) 0.074(5) -0.009(4) 0.022(4) 0.002(4)
C60 0.033(5) 0.037(5) 0.074(5) -0.001(4) 0.005(4) -0.004(4)
C61 0.046(5) 0.028(4) 0.029(4) -0.004(3) -0.002(3) 0.011(4)
C62 0.033(4) 0.054(5) 0.062(5) -0.018(4) 0.020(4) -0.001(4)
C63 0.038(5) 0.042(5) 0.068(5) -0.022(4) 0.016(4) -0.010(4)

loop_
_atom_type_symbol
_atom_type_description
_atom_type_scat_dispersion_real
_atom_type_scat_dispersion_imag
_atom_type_scat_source
C C 0.0033 0.0016 'International Tables Vol C Tables 4.2.6.8 and 6.1.1.4'
H H 0.0000 0.0000 'International Tables Vol C Tables 4.2.6.8 and 6.1.1.4'
N N 0.0061 0.0033 'International Tables Vol C Tables 4.2.6.8 and 6.1.1.4'
O O 0.0106 0.0060 'International Tables Vol C Tables 4.2.6.8 and 6.1.1.4'
P P 0.1023 0.0942 'International Tables Vol C Tables 4.2.6.8 and 6.1.1.4'
Cl Cl 0.1484 0.1585 'International Tables Vol C Tables 4.2.6.8 and 6.1.1.4'

loop_
_geom_angle_atom_site_label_1
_geom_angle_atom_site_label_2
_geom_angle_atom_site_label_3
_geom_angle
_geom_angle_site_symmetry_1
_geom_angle_site_symmetry_3
_geom_angle_publ_flag
C46 P1 C40 110.3(3) . . ?
C46 P1 C52 108.1(3) . . ?
C40 P1 C52 109.8(3) . . ?
C46 P1 C58 108.1(3) . . ?
C40 P1 C58 108.2(3) . . ?
C52 P1 C58 112.3(3) . . ?
C14 N1 C27 122.8(5) . . ?
C14 N1 C1 118.3(5) . . ?
C27 N1 C1 117.8(5) . . ?
C7 N2 C6 124.2(6) . . ?
C7 N2 H2 111(4) . . ?
C6 N2 H2 125(4) . . ?
C20 N3 C19 122.8(5) . . ?
C20 N3 H3 122(4) . . ?
C19 N3 H3 115(4) . . ?
C33 N4 C32 123.2(6) . . ?
C33 N4 H4 128(4) . . ?
C32 N4 H4 108(4) . . ?
C6 C1 C2 120.6(6) . . ?
C6 C1 N1 120.7(6) . . ?
C2 C1 N1 118.7(6) . . ?
C3 C2 C1 120.4(7) . . ?
C3 C2 H2A 119.8 . . ?
C1 C2 H2A 119.8 . . ?
C2 C3 C4 119.9(7) . . ?
C2 C3 H3A 120.1 . . ?
C4 C3 H3A 120.1 . . ?
C3 C4 C5 120.4(7) . . ?
C3 C4 H4A 119.8 . . ?
C5 C4 H4A 119.8 . . ?
C4 C5 C6 120.5(6) . . ?
C4 C5 H5A 119.8 . . ?
C6 C5 H5A 119.8 . . ?
C1 C6 N2 121.7(6) . . ?
C1 C6 C5 118.2(6) . . ?
N2 C6 C5 120.0(6) . . ?
O1 C7 N2 122.8(7) . . ?
O1 C7 C8 119.3(6) . . ?
N2 C7 C8 117.9(6) . . ?
C9 C8 C13 120.1(7) . . ?
C9 C8 C7 117.6(6) . . ?
C13 C8 C7 122.3(6) . . ?
C10 C9 C8 121.2(7) . . ?
C10 C9 H9A 119.4 . . ?
C8 C9 H9A 119.4 . . ?
C9 C10 C11 118.9(7) . . ?
C9 C10 H10A 120.6 . . ?
C11 C10 H10A 120.6 . . ?
C12 C11 C10 120.7(7) . . ?
C12 C11 H11A 119.7 . . ?
C10 C11 H11A 119.7 . . ?
C11 C12 C13 120.8(7) . . ?
C11 C12 H12A 119.6 . . ?
C13 C12 H12A 119.6 . . ?
C12 C13 C8 118.3(6) . . ?
C12 C13 H13A 120.9 . . ?
C8 C13 H13A 120.9 . . ?
C19 C14 C15 118.2(5) . . ?
C19 C14 N1 122.9(5) . . ?
C15 C14 N1 118.9(6) . . ?
C16 C15 C14 120.9(6) . . ?
C16 C15 H15A 119.6 . . ?
C14 C15 H15A 119.6 . . ?
C15 C16 C17 120.3(6) . . ?
C15 C16 H16A 119.9 . . ?
C17 C16 H16A 119.9 . . ?
C18 C17 C16 119.5(6) . . ?
C18 C17 H17A 120.3 . . ?
C16 C17 H17A 120.3 . . ?
C17 C18 C19 121.0(6) . . ?
C17 C18 H18A 119.5 . . ?
C19 C18 H18A 119.5 . . ?
C18 C19 C14 120.1(6) . . ?
C18 C19 N3 118.4(6) . . ?
C14 C19 N3 121.4(5) . . ?
O2 C20 N3 122.2(6) . . ?
O2 C20 C21 119.6(6) . . ?
N3 C20 C21 118.2(6) . . ?
C26 C21 C22 118.6(6) . . ?
C26 C21 C20 123.6(6) . . ?
C22 C21 C20 117.8(6) . . ?
C23 C22 C21 121.0(6) . . ?
C23 C22 H22A 119.5 . . ?
C21 C22 H22A 119.5 . . ?
C24 C23 C22 119.8(6) . . ?
C24 C23 H23A 120.1 . . ?
C22 C23 H23A 120.1 . . ?
C23 C24 C25 120.5(6) . . ?
C23 C24 H24A 119.8 . . ?
C25 C24 H24A 119.8 . . ?
C24 C25 C26 119.7(6) . . ?
C24 C25 H25A 120.2 . . ?
C26 C25 H25A 120.2 . . ?
C21 C26 C25 120.5(6) . . ?
C21 C26 H26A 119.8 . . ?
C25 C26 H26A 119.8 . . ?
C32 C27 C28 119.0(5) . . ?
C32 C27 N1 122.8(5) . . ?
C28 C27 N1 118.1(6) . . ?
C27 C28 C29 120.9(6) . . ?
C27 C28 H28A 119.5 . . ?
C29 C28 H28A 119.5 . . ?
C30 C29 C28 119.6(6) . . ?
C30 C29 H29A 120.2 . . ?
C28 C29 H29A 120.2 . . ?
C29 C30 C31 119.9(6) . . ?
C29 C30 H30A 120.0 . . ?
C31 C30 H30A 120.0 . . ?
C30 C31 C32 121.1(7) . . ?
C30 C31 H31A 119.5 . . ?
C32 C31 H31A 119.5 . . ?
C27 C32 C31 119.3(6) . . ?
C27 C32 N4 122.5(5) . . ?
C31 C32 N4 117.9(6) . . ?
O3 C33 N4 121.1(6) . . ?
O3 C33 C34 121.8(7) . . ?
N4 C33 C34 117.1(7) . . ?
C39 C34 C35 120.4(6) . . ?
C39 C34 C33 117.0(7) . . ?
C35 C34 C33 122.5(6) . . ?
C34 C35 C36 119.4(7) . . ?
C34 C35 H35A 120.3 . . ?
C36 C35 H35A 120.3 . . ?
C37 C36 C35 120.0(7) . . ?
C37 C36 H36A 120.0 . . ?
C35 C36 H36A 120.0 . . ?
C36 C37 C38 121.0(7) . . ?
C36 C37 H37A 119.5 . . ?
C38 C37 H37A 119.5 . . ?
C39 C38 C37 119.2(7) . . ?
C39 C38 H38A 120.4 . . ?
C37 C38 H38A 120.4 . . ?
C34 C39 C38 120.1(7) . . ?
C34 C39 H39A 120.0 . . ?
C38 C39 H39A 120.0 . . ?
C45 C40 C41 120.0(5) . . ?
C45 C40 P1 120.4(4) . . ?
C41 C40 P1 119.6(5) . . ?
C42 C41 C40 119.6(6) . . ?
C42 C41 H41A 120.2 . . ?
C40 C41 H41A 120.2 . . ?
C43 C42 C41 119.9(6) . . ?
C43 C42 H42A 120.0 . . ?
C41 C42 H42A 120.0 . . ?
C44 C43 C42 120.5(6) . . ?
C44 C43 H43A 119.7 . . ?
C42 C43 H43A 119.7 . . ?
C43 C44 C45 120.1(6) . . ?
C43 C44 H44A 120.0 . . ?
C45 C44 H44A 120.0 . . ?
C44 C45 C40 119.9(5) . . ?
C44 C45 H45A 120.1 . . ?
C40 C45 H45A 120.1 . . ?
C51 C46 C47 118.7(6) . . ?
C51 C46 P1 121.6(5) . . ?
C47 C46 P1 119.6(4) . . ?
C48 C47 C46 119.9(6) . . ?
C48 C47 H47A 120.1 . . ?
C46 C47 H47A 120.1 . . ?
C49 C48 C47 120.1(6) . . ?
C49 C48 H48A 119.9 . . ?
C47 C48 H48A 119.9 . . ?
C50 C49 C48 121.2(6) . . ?
C50 C49 H49A 119.4 . . ?
C48 C49 H49A 119.4 . . ?
C49 C50 C51 119.2(6) . . ?
C49 C50 H50A 120.4 . . ?
C51 C50 H50A 120.4 . . ?
C46 C51 C50 120.8(6) . . ?
C46 C51 H51A 119.6 . . ?
C50 C51 H51A 119.6 . . ?
C53 C52 C57 119.7(6) . . ?
C53 C52 P1 120.3(5) . . ?
C57 C52 P1 120.0(5) . . ?
C54 C53 C52 119.8(6) . . ?
C54 C53 H53A 120.1 . . ?
C52 C53 H53A 120.1 . . ?
C55 C54 C53 121.1(7) . . ?
C55 C54 H54A 119.5 . . ?
C53 C54 H54A 119.5 . . ?
C54 C55 C56 119.8(7) . . ?
C54 C55 H55A 120.1 . . ?
C56 C55 H55A 120.1 . . ?
C55 C56 C57 120.5(7) . . ?
C55 C56 H56A 119.7 . . ?
C57 C56 H56A 119.7 . . ?
C56 C57 C52 119.0(7) . . ?
C56 C57 H57A 120.5 . . ?
C52 C57 H57A 120.5 . . ?
C63 C58 C59 119.2(6) . . ?
C63 C58 P1 119.3(5) . . ?
C59 C58 P1 121.3(5) . . ?
C58 C59 C60 119.7(6) . . ?
C58 C59 H59A 120.2 . . ?
C60 C59 H59A 120.2 . . ?
C61 C60 C59 121.4(7) . . ?
C61 C60 H60A 119.3 . . ?
C59 C60 H60A 119.3 . . ?
C62 C61 C60 118.5(6) . . ?
C62 C61 H61A 120.7 . . ?
C60 C61 H61A 120.7 . . ?
C61 C62 C63 121.6(6) . . ?
C61 C62 H62A 119.2 . . ?
C63 C62 H62A 119.2 . . ?
C58 C63 C62 119.6(6) . . ?
C58 C63 H63A 120.2 . . ?
C62 C63 H63A 120.2 . . ?

loop_
_geom_bond_atom_site_label_1
_geom_bond_atom_site_label_2
_geom_bond_distance
_geom_bond_site_symmetry_2
_geom_bond_publ_flag
P1 C46 1.780(6) . ?
P1 C40 1.783(6) . ?
P1 C52 1.788(6) . ?
P1 C58 1.791(6) . ?
N1 C14 1.408(7) . ?
N1 C27 1.429(7) . ?
N1 C1 1.429(8) . ?
N2 C7 1.365(8) . ?
N2 C6 1.391(8) . ?
N2 H2 1.00(4) . ?
N3 C20 1.337(7) . ?
N3 C19 1.436(7) . ?
N3 H3 1.00(4) . ?
N4 C33 1.360(8) . ?
N4 C32 1.423(7) . ?
N4 H4 1.01(4) . ?
O1 C7 1.231(7) . ?
O2 C20 1.242(7) . ?
O3 C33 1.240(7) . ?
C1 C6 1.390(8) . ?
C1 C2 1.393(9) . ?
C2 C3 1.369(9) . ?
C2 H2A 0.9500 . ?
C3 C4 1.381(9) . ?
C3 H3A 0.9500 . ?
C4 C5 1.385(9) . ?
C4 H4A 0.9500 . ?
C5 C6 1.401(8) . ?
C5 H5A 0.9500 . ?
C7 C8 1.490(9) . ?
C8 C9 1.378(8) . ?
C8 C13 1.389(8) . ?
C9 C10 1.360(9) . ?
C9 H9A 0.9500 . ?
C10 C11 1.375(9) . ?
C10 H10A 0.9500 . ?
C11 C12 1.373(8) . ?
C11 H11A 0.9500 . ?
C12 C13 1.377(9) . ?
C12 H12A 0.9500 . ?
C13 H13A 0.9500 . ?
C14 C19 1.396(8) . ?
C14 C15 1.400(8) . ?
C15 C16 1.377(8) . ?
C15 H15A 0.9500 . ?
C16 C17 1.380(8) . ?
C16 H16A 0.9500 . ?
C17 C18 1.377(8) . ?
C17 H17A 0.9500 . ?
C18 C19 1.382(8) . ?
C18 H18A 0.9500 . ?
C20 C21 1.488(8) . ?
C21 C26 1.377(8) . ?
C21 C22 1.383(8) . ?
C22 C23 1.370(8) . ?
C22 H22A 0.9500 . ?
C23 C24 1.362(8) . ?
C23 H23A 0.9500 . ?
C24 C25 1.374(8) . ?
C24 H24A 0.9500 . ?
C25 C26 1.381(8) . ?
C25 H25A 0.9500 . ?
C26 H26A 0.9500 . ?
C27 C32 1.387(8) . ?
C27 C28 1.387(8) . ?
C28 C29 1.393(8) . ?
C28 H28A 0.9500 . ?
C29 C30 1.366(8) . ?
C29 H29A 0.9500 . ?
C30 C31 1.378(8) . ?
C30 H30A 0.9500 . ?
C31 C32 1.388(8) . ?
C31 H31A 0.9500 . ?
C33 C34 1.491(8) . ?
C34 C39 1.381(9) . ?
C34 C35 1.392(9) . ?
C35 C36 1.394(8) . ?
C35 H35A 0.9500 . ?
C36 C37 1.362(9) . ?
C36 H36A 0.9500 . ?
C37 C38 1.399(10) . ?
C37 H37A 0.9500 . ?
C38 C39 1.384(9) . ?
C38 H38A 0.9500 . ?
C39 H39A 0.9500 . ?
C40 C45 1.386(8) . ?
C40 C41 1.389(7) . ?
C41 C42 1.382(8) . ?
C41 H41A 0.9500 . ?
C42 C43 1.382(8) . ?
C42 H42A 0.9500 . ?
C43 C44 1.370(8) . ?
C43 H43A 0.9500 . ?
C44 C45 1.382(8) . ?
C44 H44A 0.9500 . ?
C45 H45A 0.9500 . ?
C46 C51 1.376(7) . ?
C46 C47 1.399(8) . ?
C47 C48 1.377(8) . ?
C47 H47A 0.9500 . ?
C48 C49 1.366(8) . ?
C48 H48A 0.9500 . ?
C49 C50 1.361(8) . ?
C49 H49A 0.9500 . ?
C50 C51 1.390(8) . ?
C50 H50A 0.9500 . ?
C51 H51A 0.9500 . ?
C52 C53 1.384(8) . ?
C52 C57 1.401(8) . ?
C53 C54 1.381(8) . ?
C53 H53A 0.9500 . ?
C54 C55 1.360(9) . ?
C54 H54A 0.9500 . ?
C55 C56 1.382(10) . ?
C55 H55A 0.9500 . ?
C56 C57 1.389(8) . ?
C56 H56A 0.9500 . ?
C57 H57A 0.9500 . ?
C58 C63 1.363(8) . ?
C58 C59 1.371(8) . ?
C59 C60 1.372(8) . ?
C59 H59A 0.9500 . ?
C60 C61 1.364(8) . ?
C60 H60A 0.9500 . ?
C61 C62 1.339(8) . ?
C61 H61A 0.9500 . ?
C62 C63 1.386(9) . ?
C62 H62A 0.9500 . ?
C63 H63A 0.9500 . ?

loop_
_geom_torsion_atom_site_label_1
_geom_torsion_atom_site_label_2
_geom_torsion_atom_site_label_3
_geom_torsion_atom_site_label_4
_geom_torsion
_geom_torsion_site_symmetry_1
_geom_torsion_site_symmetry_2
_geom_torsion_site_symmetry_3
_geom_torsion_site_symmetry_4
_geom_torsion_publ_flag
C14 N1 C1 C6 64.8(7) . . . . ?
C27 N1 C1 C6 -126.5(6) . . . . ?
C14 N1 C1 C2 -114.3(6) . . . . ?
C27 N1 C1 C2 54.5(7) . . . . ?
C6 C1 C2 C3 1.2(9) . . . . ?
N1 C1 C2 C3 -179.8(5) . . . . ?
C1 C2 C3 C4 0.0(9) . . . . ?
C2 C3 C4 C5 0.2(10) . . . . ?
C3 C4 C5 C6 -1.6(9) . . . . ?
C2 C1 C6 N2 -178.8(5) . . . . ?
N1 C1 C6 N2 2.2(9) . . . . ?
C2 C1 C6 C5 -2.5(9) . . . . ?
N1 C1 C6 C5 178.5(5) . . . . ?
C7 N2 C6 C1 -147.8(6) . . . . ?
C7 N2 C6 C5 36.0(9) . . . . ?
C4 C5 C6 C1 2.7(9) . . . . ?
C4 C5 C6 N2 179.1(5) . . . . ?
C6 N2 C7 O1 4.9(10) . . . . ?
C6 N2 C7 C8 -175.7(5) . . . . ?
O1 C7 C8 C9 30.2(9) . . . . ?
N2 C7 C8 C9 -149.2(6) . . . . ?
O1 C7 C8 C13 -147.7(6) . . . . ?
N2 C7 C8 C13 32.9(9) . . . . ?
C13 C8 C9 C10 0.4(10) . . . . ?
C7 C8 C9 C10 -177.5(6) . . . . ?
C8 C9 C10 C11 -1.5(10) . . . . ?
C9 C10 C11 C12 3.0(10) . . . . ?
C10 C11 C12 C13 -3.5(10) . . . . ?
C11 C12 C13 C8 2.4(10) . . . . ?
C9 C8 C13 C12 -0.8(9) . . . . ?
C7 C8 C13 C12 177.0(6) . . . . ?
C27 N1 C14 C19 41.7(8) . . . . ?
C1 N1 C14 C19 -150.1(6) . . . . ?
C27 N1 C14 C15 -137.9(6) . . . . ?
C1 N1 C14 C15 30.3(8) . . . . ?
C19 C14 C15 C16 -2.3(9) . . . . ?
N1 C14 C15 C16 177.3(5) . . . . ?
C14 C15 C16 C17 1.2(9) . . . . ?
C15 C16 C17 C18 0.5(9) . . . . ?
C16 C17 C18 C19 -1.3(9) . . . . ?
C17 C18 C19 C14 0.2(9) . . . . ?
C17 C18 C19 N3 -176.6(5) . . . . ?
C15 C14 C19 C18 1.6(9) . . . . ?
N1 C14 C19 C18 -178.0(5) . . . . ?
C15 C14 C19 N3 178.2(5) . . . . ?
N1 C14 C19 N3 -1.4(9) . . . . ?
C20 N3 C19 C18 -122.9(6) . . . . ?
C20 N3 C19 C14 60.4(8) . . . . ?
C19 N3 C20 O2 4.5(9) . . . . ?
C19 N3 C20 C21 -175.8(5) . . . . ?
O2 C20 C21 C26 -161.3(6) . . . . ?
N3 C20 C21 C26 19.0(9) . . . . ?
O2 C20 C21 C22 17.7(9) . . . . ?
N3 C20 C21 C22 -162.0(6) . . . . ?
C26 C21 C22 C23 -0.3(10) . . . . ?
C20 C21 C22 C23 -179.4(6) . . . . ?
C21 C22 C23 C24 1.9(10) . . . . ?
C22 C23 C24 C25 -2.5(10) . . . . ?
C23 C24 C25 C26 1.5(9) . . . . ?
C22 C21 C26 C25 -0.7(9) . . . . ?
C20 C21 C26 C25 178.4(6) . . . . ?
C24 C25 C26 C21 0.1(9) . . . . ?
C14 N1 C27 C32 38.8(9) . . . . ?
C1 N1 C27 C32 -129.4(6) . . . . ?
C14 N1 C27 C28 -140.5(6) . . . . ?
C1 N1 C27 C28 51.3(8) . . . . ?
C32 C27 C28 C29 -1.2(9) . . . . ?
N1 C27 C28 C29 178.1(5) . . . . ?
C27 C28 C29 C30 -2.1(9) . . . . ?
C28 C29 C30 C31 2.4(10) . . . . ?
C29 C30 C31 C32 0.7(10) . . . . ?
C28 C27 C32 C31 4.2(9) . . . . ?
N1 C27 C32 C31 -175.1(6) . . . . ?
C28 C27 C32 N4 177.8(6) . . . . ?
N1 C27 C32 N4 -1.5(10) . . . . ?
C30 C31 C32 C27 -4.0(10) . . . . ?
C30 C31 C32 N4 -177.9(6) . . . . ?
C33 N4 C32 C27 65.4(8) . . . . ?
C33 N4 C32 C31 -121.0(7) . . . . ?
C32 N4 C33 O3 5.8(9) . . . . ?
C32 N4 C33 C34 -175.8(5) . . . . ?
O3 C33 C34 C39 6.6(9) . . . . ?
N4 C33 C34 C39 -171.8(6) . . . . ?
O3 C33 C34 C35 -168.8(6) . . . . ?
N4 C33 C34 C35 12.8(9) . . . . ?
C39 C34 C35 C36 1.1(9) . . . . ?
C33 C34 C35 C36 176.4(5) . . . . ?
C34 C35 C36 C37 -1.4(9) . . . . ?
C35 C36 C37 C38 0.6(10) . . . . ?
C36 C37 C38 C39 0.3(11) . . . . ?
C35 C34 C39 C38 -0.2(10) . . . . ?
C33 C34 C39 C38 -175.7(6) . . . . ?
C37 C38 C39 C34 -0.6(11) . . . . ?
C46 P1 C40 C45 11.5(6) . . . . ?
C52 P1 C40 C45 -107.6(5) . . . . ?
C58 P1 C40 C45 129.5(5) . . . . ?
C46 P1 C40 C41 -169.0(5) . . . . ?
C52 P1 C40 C41 71.9(5) . . . . ?
C58 P1 C40 C41 -51.0(5) . . . . ?
C45 C40 C41 C42 0.2(9) . . . . ?
P1 C40 C41 C42 -179.3(5) . . . . ?
C40 C41 C42 C43 0.5(9) . . . . ?
C41 C42 C43 C44 -0.9(10) . . . . ?
C42 C43 C44 C45 0.4(10) . . . . ?
C43 C44 C45 C40 0.3(9) . . . . ?
C41 C40 C45 C44 -0.7(9) . . . . ?
P1 C40 C45 C44 178.8(4) . . . . ?
C40 P1 C46 C51 -98.3(5) . . . . ?
C52 P1 C46 C51 21.7(6) . . . . ?
C58 P1 C46 C51 143.5(5) . . . . ?
C40 P1 C46 C47 80.8(5) . . . . ?
C52 P1 C46 C47 -159.1(5) . . . . ?
C58 P1 C46 C47 -37.3(5) . . . . ?
C51 C46 C47 C48 0.0(8) . . . . ?
P1 C46 C47 C48 -179.2(5) . . . . ?
C46 C47 C48 C49 -1.0(9) . . . . ?
C47 C48 C49 C50 1.1(10) . . . . ?
C48 C49 C50 C51 0.0(9) . . . . ?
C47 C46 C51 C50 1.0(8) . . . . ?
P1 C46 C51 C50 -179.8(4) . . . . ?
C49 C50 C51 C46 -1.0(9) . . . . ?
C46 P1 C52 C53 -123.7(5) . . . . ?
C40 P1 C52 C53 -3.3(6) . . . . ?
C58 P1 C52 C53 117.1(5) . . . . ?
C46 P1 C52 C57 53.7(5) . . . . ?
C40 P1 C52 C57 174.0(4) . . . . ?
C58 P1 C52 C57 -65.5(5) . . . . ?
C57 C52 C53 C54 1.8(9) . . . . ?
P1 C52 C53 C54 179.2(5) . . . . ?
C52 C53 C54 C55 0.8(10) . . . . ?
C53 C54 C55 C56 -3.0(10) . . . . ?
C54 C55 C56 C57 2.6(10) . . . . ?
C55 C56 C57 C52 0.1(9) . . . . ?
C53 C52 C57 C56 -2.2(9) . . . . ?
P1 C52 C57 C56 -179.6(4) . . . . ?
C46 P1 C58 C63 88.8(6) . . . . ?
C40 P1 C58 C63 -30.6(6) . . . . ?
C52 P1 C58 C63 -152.0(5) . . . . ?
C46 P1 C58 C59 -85.8(6) . . . . ?
C40 P1 C58 C59 154.8(5) . . . . ?
C52 P1 C58 C59 33.4(6) . . . . ?
C63 C58 C59 C60 -2.0(10) . . . . ?
P1 C58 C59 C60 172.6(5) . . . . ?
C58 C59 C60 C61 0.6(11) . . . . ?
C59 C60 C61 C62 0.3(10) . . . . ?
C60 C61 C62 C63 0.1(10) . . . . ?
C59 C58 C63 C62 2.4(10) . . . . ?
P1 C58 C63 C62 -172.4(5) . . . . ?
C61 C62 C63 C58 -1.4(11) . . . . ?

loop_
_cod_related_entry_id
_cod_related_entry_database
_cod_related_entry_code
1 ChemSpider 30660943
